data_7713760
loop_
_publ_author_name
'Chen, Juan'
'Chen, Chong-An'
'Zhang, Peng-Yun'
'Yang, Guo-Yu'

_publ_section_title
;
 Three new aluminoborates: From 1D tube to 3D framework
;
_journal_name_full 'Dalton Transactions'
_journal_paper_doi 10.1039/D3DT02374E
_journal_year 2023
_chemical_formula_sum 'Al4 B14 Cs4 H4 K2 O32'
_chemical_formula_weight 1385.13
_space_group_crystal_system orthorhombic
_space_group_IT_number 60
_space_group_name_Hall '-P 2n 2ab'
_space_group_name_H-M_alt 'P b c n'
_atom_sites_solution_hydrogens difmap
_audit_creation_method SHELXL-2013
_audit_update_record
;
2023-02-28 deposited with the CCDC.	2023-08-18 downloaded from the CCDC.
;
_cell_angle_alpha 90
_cell_angle_beta 90
_cell_angle_gamma 90
_cell_formula_units_Z 2
_cell_length_a 12.0255(8)
_cell_length_b 14.8843(11)
_cell_length_c 9.9270(6)
_cell_measurement_reflns_used 3537
_cell_measurement_temperature 293(2)
_cell_measurement_theta_max 29.0260
_cell_measurement_theta_min 4.8610
_cell_volume 1776.8(2)
_computing_structure_refinement 'SHELXL-2013 (Sheldrick, 2013)'
_diffrn_ambient_temperature 293(2)
_diffrn_measured_fraction_theta_full 0.996
_diffrn_measured_fraction_theta_max 0.870
_diffrn_measurement_device_type 'Xcalibur, Atlas, Gemini ultra'
_diffrn_radiation_type MoK\a
_diffrn_radiation_wavelength 0.71073
_diffrn_reflns_av_R_equivalents 0.0254
_diffrn_reflns_av_unetI/netI 0.0233
_diffrn_reflns_Laue_measured_fraction_full 0.996
_diffrn_reflns_Laue_measured_fraction_max 0.870
_diffrn_reflns_limit_h_max 16
_diffrn_reflns_limit_h_min -10
_diffrn_reflns_limit_k_max 14
_diffrn_reflns_limit_k_min -19
_diffrn_reflns_limit_l_max 12
_diffrn_reflns_limit_l_min -11
_diffrn_reflns_number 8915
_diffrn_reflns_point_group_measured_fraction_full 0.996
_diffrn_reflns_point_group_measured_fraction_max 0.870
_diffrn_reflns_theta_full 25.242
_diffrn_reflns_theta_max 29.569
_diffrn_reflns_theta_min 3.421
_exptl_absorpt_coefficient_mu 4.510
_exptl_crystal_colour colorless
_exptl_crystal_density_diffrn 2.589
_exptl_crystal_description block
_exptl_crystal_F_000 1280
_refine_diff_density_max 2.726
_refine_diff_density_min -1.343
_refine_diff_density_rms 0.204
_refine_ls_extinction_method none
_refine_ls_goodness_of_fit_ref 1.117
_refine_ls_hydrogen_treatment refU
_refine_ls_matrix_type full
_refine_ls_number_parameters 129
_refine_ls_number_reflns 2174
_refine_ls_number_restraints 0
_refine_ls_restrained_S_all 1.117
_refine_ls_R_factor_all 0.0420
_refine_ls_R_factor_gt 0.0356
_refine_ls_shift/su_max 0.000
_refine_ls_shift/su_mean 0.000
_refine_ls_structure_factor_coef Fsqd
_refine_ls_weighting_details
;
 w=1/[\s^2^(Fo^2^)+(0.0654P)^2^+5.4051P]
 where P=(Fo^2^+2Fc^2^)/3
;
_refine_ls_weighting_scheme calc
_refine_ls_wR_factor_gt 0.1096
_refine_ls_wR_factor_ref 0.1150
_reflns_Friedel_coverage 0.000
_reflns_number_gt 1883
_reflns_number_total 2174
_reflns_threshold_expression 'I > 2\s(I)'
_cod_data_source_file d3dt02374e2.cif
_cod_data_source_block qw
_cod_original_formula_sum 'H4 Al4 B14 Cs4 K2 O32'
_cod_database_code 7713760
_shelx_space_group_comment
;
The symmetry employed for this shelxl refinement is uniquely defined
by the following loop, which should always be used as a source of
symmetry information in preference to the above space-group names.
They are only intended as comments.
;
_shelxl_version_number 2013-2

loop_
_space_group_symop_operation_xyz
'x, y, z'
'-x+1/2, -y+1/2, z+1/2'
'-x, y, -z+1/2'
'x+1/2, -y+1/2, -z'
'-x, -y, -z'
'x-1/2, y-1/2, -z-1/2'
'x, -y, z-1/2'
'-x-1/2, y-1/2, z'

loop_
_atom_site_label
_atom_site_type_symbol
_atom_site_fract_x
_atom_site_fract_y
_atom_site_fract_z
_atom_site_U_iso_or_equiv
_atom_site_adp_type
_atom_site_occupancy
_atom_site_site_symmetry_order
_atom_site_calc_flag
_atom_site_refinement_flags_posn
_atom_site_refinement_flags_adp
_atom_site_refinement_flags_occupancy
_atom_site_disorder_assembly
_atom_site_disorder_group
B1 B 0.5960(4) 0.7010(3) 0.4387(5) 0.0171(9) Uani 1 1 d . . . . .
B2 B 0.4604(4) 0.8153(3) 0.4884(5) 0.0159(8) Uani 1 1 d . . . . .
B3 B 0.5000 0.7783(4) 0.2500 0.0153(12) Uani 1 2 d S T P . .
B4 B 0.7509(4) 0.4375(3) 0.6294(5) 0.0173(9) Uani 1 1 d . . . . .
O1 O 0.4014(3) 0.8597(2) 0.5824(3) 0.0227(7) Uani 1 1 d . . . . .
O2 O 0.4516(3) 0.83478(19) 0.3552(3) 0.0193(6) Uani 1 1 d . . . . .
O3 O 0.5307(3) 0.7465(2) 0.5311(3) 0.0208(6) Uani 1 1 d . . . . .
O4 O 0.5882(3) 0.7208(2) 0.3055(3) 0.0221(7) Uani 1 1 d . . . . .
O5 O 0.6700(3) 0.6395(3) 0.4847(4) 0.0291(8) Uani 1 1 d . . . . .
O6 O 0.7975(3) 0.4835(2) 0.5261(3) 0.0220(7) Uani 1 1 d . . . . .
O7 O 0.7668(3) 0.4626(2) 0.7597(3) 0.0189(6) Uani 1 1 d . . . . .
O8 O 0.6885(4) 0.3634(4) 0.5967(4) 0.0508(14) Uani 1 1 d . . . . .
Al Al 0.77981(10) 0.57605(8) 0.42441(11) 0.0124(3) Uani 1 1 d . . . . .
Cs Cs 0.68042(3) 0.33427(2) 0.28935(3) 0.02731(15) Uani 1 1 d . . . . .
K K 0.5000 1.00392(9) 0.2500 0.0225(3) Uani 1 2 d S T P . .
H8 H 0.6617 0.3347 0.6464 1.5(14) Uiso 1 1 d R . . . .

loop_
_atom_site_aniso_label
_atom_site_aniso_U_11
_atom_site_aniso_U_22
_atom_site_aniso_U_33
_atom_site_aniso_U_23
_atom_site_aniso_U_13
_atom_site_aniso_U_12
B1 0.015(2) 0.022(2) 0.014(2) -0.0014(17) 0.0002(16) 0.0027(17)
B2 0.017(2) 0.018(2) 0.012(2) -0.0004(16) 0.0011(16) 0.0007(17)
B3 0.017(3) 0.017(3) 0.012(3) 0.000 0.000(2) 0.000
B4 0.021(2) 0.016(2) 0.014(2) 0.0032(17) 0.0002(16) -0.0002(16)
O1 0.0267(16) 0.0271(17) 0.0143(14) -0.0001(12) 0.0033(12) 0.0112(13)
O2 0.0245(16) 0.0227(17) 0.0108(14) 0.0017(10) 0.0013(12) 0.0054(11)
O3 0.0248(16) 0.0243(17) 0.0134(13) 0.0011(11) 0.0022(11) 0.0111(12)
O4 0.0256(16) 0.0267(17) 0.0141(14) -0.0012(11) 0.0031(12) 0.0122(13)
O5 0.0349(19) 0.036(2) 0.0159(16) -0.0024(15) -0.0004(13) 0.0215(15)
O6 0.0291(16) 0.0221(17) 0.0146(15) 0.0079(11) 0.0042(12) 0.0034(13)
O7 0.0256(16) 0.0204(15) 0.0108(13) 0.0018(11) -0.0025(12) 0.0004(12)
O8 0.078(3) 0.056(3) 0.0182(19) -0.0027(19) 0.0012(19) -0.047(3)
Al 0.0154(6) 0.0136(6) 0.0083(5) 0.0003(4) -0.0006(4) 0.0008(4)
Cs 0.0338(2) 0.0288(2) 0.0194(2) 0.00302(10) -0.00001(11) -0.00174(11)
K 0.0157(6) 0.0168(6) 0.0350(7) 0.000 -0.0046(5) 0.000

loop_
_atom_type_symbol
_atom_type_description
_atom_type_scat_dispersion_real
_atom_type_scat_dispersion_imag
_atom_type_scat_source
Al Al 0.0645 0.0514 'International Tables Vol C Tables 4.2.6.8 and 6.1.1.4'
B B 0.0013 0.0007 'International Tables Vol C Tables 4.2.6.8 and 6.1.1.4'
Cs Cs -0.3680 2.1192 'International Tables Vol C Tables 4.2.6.8 and 6.1.1.4'
H H 0.0000 0.0000 'International Tables Vol C Tables 4.2.6.8 and 6.1.1.4'
K K 0.2009 0.2494 'International Tables Vol C Tables 4.2.6.8 and 6.1.1.4'
O O 0.0106 0.0060 'International Tables Vol C Tables 4.2.6.8 and 6.1.1.4'

loop_
_geom_angle_atom_site_label_1
_geom_angle_atom_site_label_2
_geom_angle_atom_site_label_3
_geom_angle
_geom_angle_site_symmetry_1
_geom_angle_site_symmetry_3
_geom_angle_publ_flag
O5 B1 O4 121.4(4) . . ?
O5 B1 O3 118.6(4) . . ?
O4 B1 O3 119.9(4) . . ?
O5 B1 Cs 91.2(3) . 8_765 ?
O4 B1 Cs 62.5(2) . 8_765 ?
O3 B1 Cs 114.8(3) . 8_765 ?
O5 B1 Cs 53.2(2) . 7_566 ?
O4 B1 Cs 167.3(3) . 7_566 ?
O3 B1 Cs 66.3(2) . 7_566 ?
Cs B1 Cs 105.03(12) 8_765 7_566 ?
O1 B2 O2 122.0(4) . . ?
O1 B2 O3 118.0(4) . . ?
O2 B2 O3 120.0(4) . . ?
O1 B2 Cs 68.1(2) . 5_666 ?
O2 B2 Cs 134.4(3) . 5_666 ?
O3 B2 Cs 68.9(2) . 5_666 ?
O2 B3 O2 109.8(5) 3_655 . ?
O2 B3 O4 110.74(16) 3_655 3_655 ?
O2 B3 O4 108.39(18) . 3_655 ?
O2 B3 O4 108.39(18) 3_655 . ?
O2 B3 O4 110.74(16) . . ?
O4 B3 O4 108.8(5) 3_655 . ?
O2 B3 K 54.9(2) 3_655 . ?
O2 B3 K 54.9(2) . . ?
O4 B3 K 125.6(3) 3_655 . ?
O4 B3 K 125.6(3) . . ?
O2 B3 Cs 64.02(13) 3_655 8_765 ?
O2 B3 Cs 101.3(2) . 8_765 ?
O4 B3 Cs 149.5(3) 3_655 8_765 ?
O4 B3 Cs 51.99(17) . 8_765 ?
K B3 Cs 77.83(9) . 8_765 ?
O2 B3 Cs 101.3(2) 3_655 6_566 ?
O2 B3 Cs 64.02(13) . 6_566 ?
O4 B3 Cs 51.99(17) 3_655 6_566 ?
O4 B3 Cs 149.5(3) . 6_566 ?
K B3 Cs 77.83(9) . 6_566 ?
Cs B3 Cs 155.67(19) 8_765 6_566 ?
O6 B4 O7 121.6(4) . . ?
O6 B4 O8 116.9(4) . . ?
O7 B4 O8 121.5(4) . . ?
O6 B4 K 76.6(3) . 2_665 ?
O7 B4 K 57.4(2) . 2_665 ?
O8 B4 K 141.6(4) . 2_665 ?
O6 B4 Cs 67.9(2) . . ?
O7 B4 Cs 170.5(3) . . ?
O8 B4 Cs 49.0(2) . . ?
K B4 Cs 128.54(14) 2_665 . ?
O6 B4 Cs 87.6(3) . 7_566 ?
O7 B4 Cs 52.8(2) . 7_566 ?
O8 B4 Cs 133.4(4) . 7_566 ?
K B4 Cs 79.59(11) 2_665 7_566 ?
Cs B4 Cs 132.40(13) . 7_566 ?
B2 O1 Al 133.1(3) . 4_466 ?
B2 O1 K 122.0(3) . 5_676 ?
Al O1 K 88.90(13) 4_466 5_676 ?
B2 O1 Cs 89.8(3) . 5_666 ?
Al O1 Cs 104.10(15) 4_466 5_666 ?
K O1 Cs 121.04(10) 5_676 5_666 ?
B2 O2 B3 122.8(3) . . ?
B2 O2 K 122.8(3) . . ?
B3 O2 K 99.7(3) . . ?
B2 O2 Cs 117.6(3) . 6_566 ?
B3 O2 Cs 94.33(14) . 6_566 ?
K O2 Cs 92.42(8) . 6_566 ?
B1 O3 B2 120.1(3) . . ?
B1 O3 Cs 127.7(3) . 5_666 ?
B2 O3 Cs 88.0(2) . 5_666 ?
B1 O3 Cs 91.5(2) . 7_566 ?
B2 O3 Cs 145.2(2) . 7_566 ?
Cs O3 Cs 82.57(7) 5_666 7_566 ?
B1 O4 B3 122.8(3) . . ?
B1 O4 Cs 95.8(3) . 8_765 ?
B3 O4 Cs 107.2(3) . 8_765 ?
B1 O5 Al 138.8(3) . . ?
B1 O5 Cs 105.9(3) . 7_566 ?
Al O5 Cs 112.41(15) . 7_566 ?
B4 O6 Al 142.8(3) . . ?
B4 O6 K 79.9(2) . 2_665 ?
Al O6 K 116.12(16) . 2_665 ?
B4 O6 Cs 91.2(3) . . ?
Al O6 Cs 93.68(13) . . ?
K O6 Cs 141.15(10) 2_665 . ?
B4 O7 Al 144.6(3) . 7_566 ?
B4 O7 K 98.9(3) . 2_665 ?
Al O7 K 90.07(13) 7_566 2_665 ?
B4 O7 Cs 107.5(3) . 7_566 ?
Al O7 Cs 104.74(13) 7_566 7_566 ?
K O7 Cs 99.03(9) 2_665 7_566 ?
B4 O8 Cs 111.4(3) . . ?
B4 O8 H8 123.6 . . ?
Cs O8 H8 125.1 . . ?
O6 Al O5 109.19(18) . . ?
O6 Al O7 107.28(16) . 7_565 ?
O5 Al O7 115.90(17) . 7_565 ?
O6 Al O1 110.92(18) . 4_566 ?
O5 Al O1 110.7(2) . 4_566 ?
O7 Al O1 102.70(16) 7_565 4_566 ?
O6 Al K 87.04(12) . 6_656 ?
O5 Al K 163.65(15) . 6_656 ?
O7 Al K 58.54(11) 7_565 6_656 ?
O1 Al K 59.54(12) 4_566 6_656 ?
O6 Al Cs 61.04(12) . . ?
O5 Al Cs 112.13(16) . . ?
O7 Al Cs 50.52(11) 7_565 . ?
O1 Al Cs 136.48(13) 4_566 . ?
K Al Cs 77.01(3) 6_656 . ?
O6 Al Cs 77.03(11) . 7_566 ?
O5 Al Cs 44.28(12) . 7_566 ?
O7 Al Cs 157.63(12) 7_565 7_566 ?
O1 Al Cs 95.80(11) 4_566 7_566 ?
K Al Cs 143.61(4) 6_656 7_566 ?
Cs Al Cs 120.43(3) . 7_566 ?
O6 Al Cs 158.15(13) . 8_765 ?
O5 Al Cs 71.97(15) . 8_765 ?
O7 Al Cs 90.76(11) 7_565 8_765 ?
O1 Al Cs 51.45(12) 4_566 8_765 ?
K Al Cs 92.25(3) 6_656 8_765 ?
Cs Al Cs 139.88(3) . 8_765 ?
Cs Al Cs 91.03(2) 7_566 8_765 ?
O5 Cs O8 164.55(14) 7_565 . ?
O5 Cs O7 78.57(9) 7_565 7_565 ?
O8 Cs O7 87.03(10) . 7_565 ?
O5 Cs O4 98.65(10) 7_565 8_755 ?
O8 Cs O4 89.84(12) . 8_755 ?
O7 Cs O4 102.49(8) 7_565 8_755 ?
O5 Cs O1 118.78(9) 7_565 5_666 ?
O8 Cs O1 75.57(10) . 5_666 ?
O7 Cs O1 162.60(8) 7_565 5_666 ?
O4 Cs O1 77.44(8) 8_755 5_666 ?
O5 Cs O3 123.08(8) 7_565 5_666 ?
O8 Cs O3 62.92(9) . 5_666 ?
O7 Cs O3 129.52(8) 7_565 5_666 ?
O4 Cs O3 115.97(7) 8_755 5_666 ?
O1 Cs O3 41.47(7) 5_666 5_666 ?
O5 Cs O3 42.83(8) 7_565 7_565 ?
O8 Cs O3 145.42(9) . 7_565 ?
O7 Cs O3 116.17(7) 7_565 7_565 ?
O4 Cs O3 108.06(8) 8_755 7_565 ?
O1 Cs O3 79.73(8) 5_666 7_565 ?
O3 Cs O3 82.56(8) 5_666 7_565 ?
O5 Cs O6 126.59(8) 7_565 . ?
O8 Cs O6 40.49(9) . . ?
O7 Cs O6 48.61(7) 7_565 . ?
O4 Cs O6 87.28(7) 8_755 . ?
O1 Cs O6 114.34(7) 5_666 . ?
O3 Cs O6 100.10(7) 5_666 . ?
O3 Cs O6 161.62(7) 7_565 . ?
O5 Cs O2 68.79(9) 7_565 6_656 ?
O8 Cs O2 111.69(10) . 6_656 ?
O7 Cs O2 70.42(7) 7_565 6_656 ?
O4 Cs O2 40.50(7) 8_755 6_656 ?
O1 Cs O2 115.44(7) 5_666 6_656 ?
O3 Cs O2 156.22(7) 5_666 6_656 ?
O3 Cs O2 100.60(7) 7_565 6_656 ?
O6 Cs O2 84.36(7) . 6_656 ?
O5 Cs B2 132.38(10) 7_565 5_666 ?
O8 Cs B2 59.34(11) . 5_666 ?
O7 Cs B2 143.05(9) 7_565 5_666 ?
O4 Cs B2 92.95(9) 8_755 5_666 ?
O1 Cs B2 22.18(9) 5_666 5_666 ?
O3 Cs B2 23.02(9) 5_666 5_666 ?
O3 Cs B2 89.67(9) 7_565 5_666 ?
O6 Cs B2 99.83(9) . 5_666 ?
O2 Cs B2 133.30(9) 6_656 5_666 ?
O5 Cs B1 120.11(11) 7_565 8_755 ?
O8 Cs B1 69.62(14) . 8_755 ?
O7 Cs B1 108.09(9) 7_565 8_755 ?
O4 Cs B1 21.68(9) 8_755 8_755 ?
O1 Cs B1 65.71(9) 5_666 8_755 ?
O3 Cs B1 98.50(9) 5_666 8_755 ?
O3 Cs B1 120.66(9) 7_565 8_755 ?
O6 Cs B1 77.17(9) . 8_755 ?
O2 Cs B1 59.43(9) 6_656 8_755 ?
B2 Cs B1 76.06(10) 5_666 8_755 ?
O5 Cs B1 20.84(10) 7_565 7_565 ?
O8 Cs B1 165.72(12) . 7_565 ?
O7 Cs B1 97.89(9) 7_565 7_565 ?
O4 Cs B1 102.07(9) 8_755 7_565 ?
O1 Cs B1 99.13(9) 5_666 7_565 ?
O3 Cs B1 104.24(9) 5_666 7_565 ?
O3 Cs B1 22.20(9) 7_565 7_565 ?
O6 Cs B1 146.50(9) . 7_565 ?
O2 Cs B1 82.59(9) 6_656 7_565 ?
B2 Cs B1 111.55(10) 5_666 7_565 ?
B1 Cs B1 120.75(8) 8_755 7_565 ?
O2 K O2 50.83(13) . 3_655 ?
O2 K O7 110.54(10) . 2_664 ?
O2 K O7 87.99(9) 3_655 2_664 ?
O2 K O7 87.99(9) . 4_466 ?
O2 K O7 110.54(10) 3_655 4_466 ?
O7 K O7 159.87(13) 2_664 4_466 ?
O2 K O1 120.41(9) . 5_676 ?
O2 K O1 140.10(9) 3_655 5_676 ?
O7 K O1 56.79(9) 2_664 5_676 ?
O7 K O1 107.54(9) 4_466 5_676 ?
O2 K O1 140.10(9) . 7_575 ?
O2 K O1 120.41(9) 3_655 7_575 ?
O7 K O1 107.54(9) 2_664 7_575 ?
O7 K O1 56.79(9) 4_466 7_575 ?
O1 K O1 90.36(13) 5_676 7_575 ?
O2 K O6 117.25(9) . 2_664 ?
O2 K O6 69.21(8) 3_655 2_664 ?
O7 K O6 44.54(8) 2_664 2_664 ?
O7 K O6 133.86(8) 4_466 2_664 ?
O1 K O6 92.60(9) 5_676 2_664 ?
O1 K O6 82.79(9) 7_575 2_664 ?
O2 K O6 69.21(8) . 4_466 ?
O2 K O6 117.24(9) 3_655 4_466 ?
O7 K O6 133.86(8) 2_664 4_466 ?
O7 K O6 44.54(8) 4_466 4_466 ?
O1 K O6 82.79(9) 5_676 4_466 ?
O1 K O6 92.60(9) 7_575 4_466 ?
O6 K O6 173.48(12) 2_664 4_466 ?
O2 K Al 105.17(7) . 8_765 ?
O2 K Al 108.60(7) 3_655 8_765 ?
O7 K Al 31.40(6) 2_664 8_765 ?
O7 K Al 137.84(7) 4_466 8_765 ?
O1 K Al 31.56(6) 5_676 8_765 ?
O1 K Al 113.52(8) 7_575 8_765 ?
O6 K Al 75.30(6) 2_664 8_765 ?
O6 K Al 102.54(6) 4_466 8_765 ?
O2 K Al 108.60(7) . 6_566 ?
O2 K Al 105.17(7) 3_655 6_566 ?
O7 K Al 137.84(7) 2_664 6_566 ?
O7 K Al 31.40(6) 4_466 6_566 ?
O1 K Al 113.52(8) 5_676 6_566 ?
O1 K Al 31.56(6) 7_575 6_566 ?
O6 K Al 102.54(6) 2_664 6_566 ?
O6 K Al 75.30(6) 4_466 6_566 ?
Al K Al 142.51(6) 8_765 6_566 ?
O2 K B4 123.86(11) . 2_664 ?
O2 K B4 85.06(11) 3_655 2_664 ?
O7 K B4 23.71(10) 2_664 2_664 ?
O7 K B4 145.53(11) 4_466 2_664 ?
O1 K B4 69.77(10) 5_676 2_664 ?
O1 K B4 88.75(11) 7_575 2_664 ?
O6 K B4 23.51(9) 2_664 2_664 ?
O6 K B4 152.54(10) 4_466 2_664 ?
Al K B4 52.51(8) 8_765 2_664 ?
Al K B4 116.17(9) 6_566 2_664 ?
O2 K B4 85.06(11) . 4_466 ?
O2 K B4 123.86(11) 3_655 4_466 ?
O7 K B4 145.53(11) 2_664 4_466 ?
O7 K B4 23.71(10) 4_466 4_466 ?
O1 K B4 88.75(11) 5_676 4_466 ?
O1 K B4 69.77(10) 7_575 4_466 ?
O6 K B4 152.54(10) 2_664 4_466 ?
O6 K B4 23.51(9) 4_466 4_466 ?
Al K B4 116.17(9) 8_765 4_466 ?
Al K B4 52.51(8) 6_566 4_466 ?
B4 K B4 149.77(18) 2_664 4_466 ?

loop_
_geom_bond_atom_site_label_1
_geom_bond_atom_site_label_2
_geom_bond_distance
_geom_bond_site_symmetry_2
_geom_bond_publ_flag
B1 O5 1.355(6) . ?
B1 O4 1.357(5) . ?
B1 O3 1.385(5) . ?
B1 Cs 3.655(5) 8_765 ?
B1 Cs 3.664(5) 7_566 ?
B2 O1 1.345(5) . ?
B2 O2 1.357(5) . ?
B2 O3 1.394(6) . ?
B2 Cs 3.563(5) 5_666 ?
B3 O2 1.462(5) 3_655 ?
B3 O2 1.462(5) . ?
B3 O4 1.470(5) 3_655 ?
B3 O4 1.470(5) . ?
B3 K 3.358(7) . ?
B3 Cs 3.9517(14) 8_765 ?
B3 Cs 3.9517(14) 6_566 ?
B4 O6 1.354(5) . ?
B4 O7 1.360(6) . ?
B4 O8 1.374(6) . ?
B4 K 3.341(5) 2_665 ?
B4 Cs 3.805(5) . ?
B4 Cs 3.844(5) 7_566 ?
O1 Al 1.749(3) 4_466 ?
O1 K 2.880(4) 5_676 ?
O1 Cs 3.305(4) 5_666 ?
O2 K 2.787(3) . ?
O2 Cs 3.563(3) 6_566 ?
O3 Cs 3.327(3) 5_666 ?
O3 Cs 3.355(3) 7_566 ?
O4 Cs 3.259(4) 8_765 ?
O5 Al 1.730(3) . ?
O5 Cs 3.052(3) 7_566 ?
O6 Al 1.721(3) . ?
O6 K 3.302(3) 2_665 ?
O6 Cs 3.526(4) . ?
O7 Al 1.741(3) 7_566 ?
O7 K 2.850(3) 2_665 ?
O7 Cs 3.210(3) 7_566 ?
O8 Cs 3.083(4) . ?
O8 H8 0.7278 . ?
Al O7 1.741(3) 7_565 ?
Al O1 1.749(3) 4_566 ?
Al K 3.3410(13) 6_656 ?
Al Cs 4.0221(12) . ?
Al Cs 4.0416(12) 7_566 ?
Al Cs 4.0985(12) 8_765 ?
Cs O5 3.052(3) 7_565 ?
Cs O7 3.210(3) 7_565 ?
Cs O4 3.259(4) 8_755 ?
Cs O1 3.305(4) 5_666 ?
Cs O3 3.327(3) 5_666 ?
Cs O3 3.355(3) 7_565 ?
Cs O2 3.563(3) 6_656 ?
Cs B2 3.563(5) 5_666 ?
Cs B1 3.655(5) 8_755 ?
Cs B1 3.664(5) 7_565 ?
K O2 2.787(3) 3_655 ?
K O7 2.850(3) 2_664 ?
K O7 2.850(3) 4_466 ?
K O1 2.880(4) 5_676 ?
K O1 2.880(4) 7_575 ?
K O6 3.302(3) 2_664 ?
K O6 3.302(3) 4_466 ?
K Al 3.3410(13) 8_765 ?
K Al 3.3410(13) 6_566 ?
K B4 3.341(5) 2_664 ?
K B4 3.341(5) 4_466 ?

loop_
_geom_torsion_atom_site_label_1
_geom_torsion_atom_site_label_2
_geom_torsion_atom_site_label_3
_geom_torsion_atom_site_label_4
_geom_torsion
_geom_torsion_site_symmetry_1
_geom_torsion_site_symmetry_2
_geom_torsion_site_symmetry_3
_geom_torsion_site_symmetry_4
_geom_torsion_publ_flag
O2 B2 O1 Al 20.3(7) . . . 4_466 ?
O3 B2 O1 Al -158.5(3) . . . 4_466 ?
Cs B2 O1 Al -109.2(4) 5_666 . . 4_466 ?
O2 B2 O1 K -103.2(4) . . . 5_676 ?
O3 B2 O1 K 78.0(5) . . . 5_676 ?
Cs B2 O1 K 127.2(2) 5_666 . . 5_676 ?
O2 B2 O1 Cs 129.6(4) . . . 5_666 ?
O3 B2 O1 Cs -49.3(4) . . . 5_666 ?
O1 B2 O2 B3 -169.5(4) . . . . ?
O3 B2 O2 B3 9.3(6) . . . . ?
Cs B2 O2 B3 -79.8(5) 5_666 . . . ?
O1 B2 O2 K 59.7(5) . . . . ?
O3 B2 O2 K -121.5(4) . . . . ?
Cs B2 O2 K 149.4(2) 5_666 . . . ?
O1 B2 O2 Cs -53.4(5) . . . 6_566 ?
O3 B2 O2 Cs 125.4(3) . . . 6_566 ?
Cs B2 O2 Cs 36.2(5) 5_666 . . 6_566 ?
O2 B3 O2 B2 -139.8(4) 3_655 . . . ?
O4 B3 O2 B2 99.1(4) 3_655 . . . ?
O4 B3 O2 B2 -20.1(6) . . . . ?
K B3 O2 B2 -139.8(4) . . . . ?
Cs B3 O2 B2 -73.5(4) 8_765 . . . ?
Cs B3 O2 B2 127.0(4) 6_566 . . . ?
O2 B3 O2 K -0.001(1) 3_655 . . . ?
O4 B3 O2 K -121.1(3) 3_655 . . . ?
O4 B3 O2 K 119.7(3) . . . . ?
Cs B3 O2 K 66.24(15) 8_765 . . . ?
Cs B3 O2 K -93.20(10) 6_566 . . . ?
O2 B3 O2 Cs 93.20(10) 3_655 . . 6_566 ?
O4 B3 O2 Cs -27.9(3) 3_655 . . 6_566 ?
O4 B3 O2 Cs -147.1(3) . . . 6_566 ?
K B3 O2 Cs 93.20(11) . . . 6_566 ?
Cs B3 O2 Cs 159.44(10) 8_765 . . 6_566 ?
O5 B1 O3 B2 174.7(4) . . . . ?
O4 B1 O3 B2 -2.8(6) . . . . ?
Cs B1 O3 B2 68.5(4) 8_765 . . . ?
Cs B1 O3 B2 164.8(4) 7_566 . . . ?
O5 B1 O3 Cs -71.8(5) . . . 5_666 ?
O4 B1 O3 Cs 110.7(4) . . . 5_666 ?
Cs B1 O3 Cs -178.02(10) 8_765 . . 5_666 ?
Cs B1 O3 Cs -81.8(2) 7_566 . . 5_666 ?
O5 B1 O3 Cs 9.9(4) . . . 7_566 ?
O4 B1 O3 Cs -167.6(4) . . . 7_566 ?
Cs B1 O3 Cs -96.25(19) 8_765 . . 7_566 ?
O1 B2 O3 B1 -177.8(4) . . . . ?
O2 B2 O3 B1 3.4(6) . . . . ?
Cs B2 O3 B1 133.4(4) 5_666 . . . ?
O1 B2 O3 Cs 48.9(4) . . . 5_666 ?
O2 B2 O3 Cs -130.0(4) . . . 5_666 ?
O1 B2 O3 Cs -25.1(7) . . . 7_566 ?
O2 B2 O3 Cs 156.0(3) . . . 7_566 ?
Cs B2 O3 Cs -74.0(4) 5_666 . . 7_566 ?
O5 B1 O4 B3 172.1(4) . . . . ?
O3 B1 O4 B3 -10.5(7) . . . . ?
Cs B1 O4 B3 -114.8(4) 8_765 . . . ?
Cs B1 O4 B3 -126.8(13) 7_566 . . . ?
O5 B1 O4 Cs -73.1(5) . . . 8_765 ?
O3 B1 O4 Cs 104.3(4) . . . 8_765 ?
Cs B1 O4 Cs -12.0(15) 7_566 . . 8_765 ?
O2 B3 O4 B1 141.3(4) 3_655 . . . ?
O2 B3 O4 B1 20.8(6) . . . . ?
O4 B3 O4 B1 -98.3(4) 3_655 . . . ?
K B3 O4 B1 81.7(4) . . . . ?
Cs B3 O4 B1 109.0(4) 8_765 . . . ?
Cs B3 O4 B1 -53.0(7) 6_566 . . . ?
O2 B3 O4 Cs 32.3(3) 3_655 . . 8_765 ?
O2 B3 O4 Cs -88.3(3) . . . 8_765 ?
O4 B3 O4 Cs 152.73(17) 3_655 . . 8_765 ?
K B3 O4 Cs -27.27(17) . . . 8_765 ?
Cs B3 O4 Cs -162.0(4) 6_566 . . 8_765 ?
O4 B1 O5 Al 7.9(9) . . . . ?
O3 B1 O5 Al -169.6(4) . . . . ?
Cs B1 O5 Al -50.2(5) 8_765 . . . ?
Cs B1 O5 Al -158.2(7) 7_566 . . . ?
O4 B1 O5 Cs 166.1(4) . . . 7_566 ?
O3 B1 O5 Cs -11.4(5) . . . 7_566 ?
Cs B1 O5 Cs 107.96(16) 8_765 . . 7_566 ?
O7 B4 O6 Al -83.0(7) . . . . ?
O8 B4 O6 Al 98.2(6) . . . . ?
K B4 O6 Al -120.3(5) 2_665 . . . ?
Cs B4 O6 Al 97.8(5) . . . . ?
Cs B4 O6 Al -40.4(5) 7_566 . . . ?
O7 B4 O6 K 37.3(4) . . . 2_665 ?
O8 B4 O6 K -141.6(5) . . . 2_665 ?
Cs B4 O6 K -141.95(9) . . . 2_665 ?
Cs B4 O6 K 79.86(8) 7_566 . . 2_665 ?
O7 B4 O6 Cs 179.2(4) . . . . ?
O8 B4 O6 Cs 0.4(5) . . . . ?
K B4 O6 Cs 141.95(9) 2_665 . . . ?
Cs B4 O6 Cs -138.18(9) 7_566 . . . ?
O6 B4 O7 Al -147.2(4) . . . 7_566 ?
O8 B4 O7 Al 31.6(8) . . . 7_566 ?
K B4 O7 Al -102.8(5) 2_665 . . 7_566 ?
Cs B4 O7 Al 154.7(6) 7_566 . . 7_566 ?
O6 B4 O7 K -44.4(5) . . . 2_665 ?
O8 B4 O7 K 134.4(5) . . . 2_665 ?
Cs B4 O7 K -102.45(17) 7_566 . . 2_665 ?
O6 B4 O7 Cs 58.1(5) . . . 7_566 ?
O8 B4 O7 Cs -123.1(5) . . . 7_566 ?
K B4 O7 Cs 102.45(17) 2_665 . . 7_566 ?
O6 B4 O8 Cs -0.5(6) . . . . ?
O7 B4 O8 Cs -179.3(3) . . . . ?
K B4 O8 Cs -103.4(4) 2_665 . . . ?
Cs B4 O8 Cs 114.1(3) 7_566 . . . ?
B4 O6 Al O5 8.3(6) . . . . ?
K O6 Al O5 -100.48(19) 2_665 . . . ?
Cs O6 Al O5 105.27(17) . . . . ?
B4 O6 Al O7 -118.0(5) . . . 7_565 ?
K O6 Al O7 133.18(16) 2_665 . . 7_565 ?
Cs O6 Al O7 -21.07(16) . . . 7_565 ?
B4 O6 Al O1 130.5(5) . . . 4_566 ?
K O6 Al O1 21.7(2) 2_665 . . 4_566 ?
Cs O6 Al O1 -132.51(14) . . . 4_566 ?
B4 O6 Al K -173.7(5) . . . 6_656 ?
K O6 Al K 77.47(12) 2_665 . . 6_656 ?
Cs O6 Al K -76.78(6) . . . 6_656 ?
B4 O6 Al Cs -96.9(5) . . . . ?
K O6 Al Cs 154.25(17) 2_665 . . . ?
B4 O6 Al Cs 39.2(5) . . . 7_566 ?
K O6 Al Cs -69.57(11) 2_665 . . 7_566 ?
Cs O6 Al Cs 136.17(8) . . . 7_566 ?
B4 O6 Al Cs 97.6(6) . . . 8_765 ?
K O6 Al Cs -11.2(4) 2_665 . . 8_765 ?
Cs O6 Al Cs -165.5(3) . . . 8_765 ?
B1 O5 Al O6 -156.9(5) . . . . ?
Cs O5 Al O6 45.8(2) 7_566 . . . ?
B1 O5 Al O7 -35.7(6) . . . 7_565 ?
Cs O5 Al O7 167.04(15) 7_566 . . 7_565 ?
B1 O5 Al O1 80.7(6) . . . 4_566 ?
Cs O5 Al O1 -76.6(2) 7_566 . . 4_566 ?
B1 O5 Al K 30.4(10) . . . 6_656 ?
Cs O5 Al K -126.9(4) 7_566 . . 6_656 ?
B1 O5 Al Cs -91.3(6) . . . . ?
Cs O5 Al Cs 111.47(14) 7_566 . . . ?
B1 O5 Al Cs 157.3(7) . . . 7_566 ?
B1 O5 Al Cs 46.1(5) . . . 8_765 ?
Cs O5 Al Cs -111.16(18) 7_566 . . 8_765 ?
